data_1535316
loop_
_publ_author_name
'Mialane, P.'
'Dolbecq, A.'
'Marrot, J.'
'Secheresse, F.'
'Riviere, E.'

_publ_section_title
;
 A Nonanuclear Copper(II) Polyoxometalate Assembled Around a
 mu-1,1,1,3,3,3-Azido Ligand and Its Parent Tetranuclear Complex
;
_journal_name_full 'Chemistry - A European Journal'
_journal_page_first 1771
_journal_page_last 1778
_journal_volume 11
_journal_year 2005
_chemical_formula_sum 'Cs11 Cu4 H56 K0.5 N12 Na0.5 O100.5 Si2 W20'
_chemical_name_systematic
;
K0.5 Na0.5 Cs11 ((Si W10 O36 Cu2 (H2 O) (N3)2)2) (H2 O)26 O0.5
;
_space_group_IT_number 14
_symmetry_space_group_name_Hall '-P 2ybc'
_symmetry_space_group_name_H-M 'P 1 21/c 1'
_cell_angle_alpha 90
_cell_angle_beta 99.761
_cell_angle_gamma 90
_cell_formula_units_Z 2
_cell_length_a 11.9946
_cell_length_b 19.0711
_cell_length_c 23.455
_cell_volume 5287.665
_citation_journal_id_ASTM CEUJED
_cod_data_source_file Mialane_CEUJED_2005_1711.cif
_cod_data_source_block H56Cs11Cu4K0.5N12Na0.5O100.5Si2W20
_cod_original_cell_volume 5287.666
_cod_original_formula_sum 'H56 Cs11 Cu4 K0.5 N12 Na0.5 O100.5 Si2 W20'
_cod_database_code 1535316

loop_
_symmetry_equiv_pos_as_xyz
x,y,z
-x,y+1/2,-z+1/2
-x,-y,-z
x,-y-1/2,z-1/2

loop_
_atom_site_label
_atom_site_type_symbol
_atom_site_fract_x
_atom_site_fract_y
_atom_site_fract_z
_atom_site_occupancy
_atom_site_U_iso_or_equiv
O63 O-2 0.745 0.54 0.095 0.25 0.0
O55 O-2 0.796 0.5481 0.0437 0.25 0.0
W3 W+6 0.44125 0.595606 0.221689 1 0.0
Cs4 Cs+1 0.07658 0.86412 0.12811 0.75 0.0
Cu1 Cu+2 0.29838 0.6893 0.49148 1 0.0
O22 O-2 0.2023 0.3698 0.3634 1 0.0
O24 O-2 0.4097 0.4348 0.3562 1 0.0
O28 O-2 0.5608 0.612 0.3695 1 0.0
O8 O-2 0.3114 0.7991 0.3014 1 0.0
N5 N-3 0.1528 0.5749 0.4965 1 0.0
Cs7 Cs+1 0.7531 0.78833 0.5845 0.5 0.0
O43 O-2 0.0849 0.939 0.4129 1 0.0
O25 O-2 0.3372 0.56 0.3654 1 0.0
O54 O-2 0.537 0.4991 0.016 0.25 0.0
O59 O-2 -0.259 0.6425 0.1948 0.25 0.0
Cs8 Cs+1 0.5411 0.64162 0.05704 0.25 0.0
O7 O-2 0.3413 0.8304 0.1896 1 0.0
O56 O-2 0.399 0.28 0.342 0.5 0.0
O36 O-2 0.1417 0.7195 0.4609 1 0.0
W4 W+6 0.15378 0.521797 0.219205 1 0.0
Cs6 Cs+1 0.34223 0.45812 0.09093 0.75 0.0
O13 O-2 0.4704 0.529 0.281 1 0.0
N1 N-3 0.4463 0.6392 0.5034 1 0.0
Cs1 Cs+1 -0.18099 0.8124 0.26687 1 0.0
Cs2 Cs+1 0.31538 0.96275 0.26633 1 0.0
O44 O-2 0.7771 0.7644 0.6033 0.5 0.0
K1 K+1 0.3012 0.5458 0.0269 0.25 0.0
O39 O-2 0.5936 0.9001 0.286 1 0.0
O61 O-2 -0.144 1.079 0.537 0.25 0.0
O60 O-2 -0.121 0.89 0.458 0.25 0.0
O32 O-2 0.3612 0.7754 0.4656 1 0.0
O29 O-2 0.6964 0.7256 0.3515 1 0.0
O18 O-2 0.0189 0.5081 0.2534 1 0.0
O12 O-2 0.501 0.5582 0.1664 1 0.0
O41 O-2 0.7643 0.817 0.4518 1 0.0
W10 W+6 0.08947 0.735782 0.385734 1 0.0
O30 O-2 0.4802 0.7481 0.3787 1 0.0
O10 O-2 0.3952 0.6857 0.1877 1 0.0
O15 O-2 0.5763 0.6419 0.2621 1 0.0
O27 O-2 0.5178 0.5163 0.4446 1 0.0
O34 O-2 0.2589 0.6929 0.3747 1 0.0
O21 O-2 0.1152 0.5055 0.3632 1 0.0
O17 O-2 0.2312 0.4705 0.2793 1 0.0
Cu2 Cu+2 0.38541 0.54466 0.47956 1 0.0
O3 O-2 0.1947 0.7257 0.2124 1 0.0
O26 O-2 0.6407 0.4742 0.3634 1 0.0
O50 O-2 -0.259 0.6179 0.1916 0.5 0.0
Cs3 Cs+1 0.80718 0.60248 0.44315 1 0.0
O53 O-2 -0.311 0.6988 0.185 0.5 0.0
O57 O-2 0.807 0.7666 0.5722 0.25 0.0
O2 O-2 0.0702 0.739 0.2974 1 0.0
Si1 Si+4 0.28507 0.63032 0.33181 1 0.0
O51 O-2 0.4931 0.6493 0.0576 1 0.0
O33 O-2 0.1844 0.8177 0.3818 1 0.0
O5 O-2 -0.0543 0.632 0.2622 1 0.0
O14 O-2 0.2899 0.5617 0.2009 1 0.0
O49 O-2 -0.118 1.0362 0.4788 0.5 0.0
O38 O-2 0.0854 0.8807 0.2561 1 0.0
W1 W+6 0.05619 0.687618 0.229356 1 0.0
O6 O-2 0.1661 0.6088 0.2888 1 0.0
N4 N-3 0.2518 0.5906 0.5038 1 0.0
O40 O-2 0.408 0.285 0.328 0.25 0.0
O20 O-2 0.0338 0.6393 0.3727 1 0.0
O9 O-2 0.5032 0.7661 0.2709 1 0.0
W6 W+6 0.25634 0.454139 0.36863 1 0.0
O52 O-2 -0.1999 0.5745 0.1577 0.5 0.0
O23 O-2 0.2956 0.4646 0.4453 1 0.0
W5 W+6 0.0045 0.564467 0.320337 1 0.0
O37 O-2 0.2786 0.7708 0.0766 1 0.0
O45 O-2 0.172 0.641 0.0812 0.5 0.0
O1 O-2 -0.0392 0.7355 0.1811 1 0.0
Na1 Na+1 0.652 0.537 0.0602 0.25 0.0
N6 N-3 0.0601 0.5605 0.4922 1 0.0
O47 O-2 -0.049 0.6232 0.0732 0.25 0.0
N3 N-3 0.6255 0.6867 0.4973 1 0.0
O31 O-2 0.3954 0.8841 0.394 1 0.0
O42 O-2 -0.0353 0.7221 0.5242 1 0.0
O4 O-2 0.0746 0.6062 0.1832 1 0.0
O16 O-2 0.1232 0.4607 0.1645 1 0.0
O11 O-2 0.375 0.66 0.292 1 0.0
O35 O-2 -0.0357 0.7794 0.3888 1 0.0
O48 O-2 -0.032 0.878 0.495 0.25 0.0
O19 O-2 -0.1187 0.5289 0.337 1 0.0
Cs5 Cs+1 0.1102 0.8635 0.1269 0.25 0.0
W7 W+6 0.51212 0.512828 0.367594 1 0.0
O58 O-2 0.464 0.2884 0.3803 0.5 0.0
W8 W+6 0.55934 0.696909 0.329621 1 0.0
W2 W+6 0.34513 0.759408 0.235291 1 0.0
W9 W+6 0.34573 0.799044 0.390111 1 0.0
N2 N-3 0.5383 0.6632 0.4993 1 0.0
O46 O-2 0.26 0.6297 0.0823 0.5 0.0
O62 O-2 0.384 0.4465 0.0729 0.25 0.0
